data_1569673
loop_
_publ_author_name
'Young, Rosemary J.'
'Huxley, Michael T.'
'Wu, Lingjun'
'Hart, Jack'
'O'Shea, James'
'Doonan, Christian J.'
'Champness, Neil R.'
'Sumby, Christopher J.'

_publ_section_title
;
 Studying manganese carbonyl photochemistry in a permanently porous
 metal-organic framework.
;
_journal_issue 35
_journal_name_full 'Chemical science'
_journal_page_first 9409
_journal_page_last 9417
_journal_paper_doi 10.1039/d3sc03553k
_journal_volume 14
_journal_year 2023
_chemical_formula_moiety 'C38.55 H31.8 Br0.3 Mn1.85 N6 O7.05, C4 H8 O, 0.05(Br)'
_chemical_formula_sum 'C42.55 H39.8 Br0.35 Mn1.85 N6 O8.05'
_chemical_formula_weight 893.61
_space_group_crystal_system monoclinic
_space_group_IT_number 11
_space_group_name_Hall '-P 2yb'
_space_group_name_H-M_alt 'P 1 21/m 1'
_atom_sites_solution_hydrogens geom
_atom_sites_solution_primary direct
_audit_creation_date 2022-10-27
_audit_creation_method
;
Olex2 1.3
(compiled 2020.11.12 svn.r5f609507 for OlexSys, GUI svn.r6408)
;
_audit_update_record
;
2022-11-11 deposited with the CCDC.	2023-08-15 downloaded from the CCDC.
;
_cell_angle_alpha 90
_cell_angle_beta 93.65(3)
_cell_angle_gamma 90
_cell_formula_units_Z 4
_cell_length_a 12.337(3)
_cell_length_b 32.664(7)
_cell_length_c 12.964(3)
_cell_measurement_reflns_used 87994
_cell_measurement_temperature 100(2)
_cell_measurement_theta_max 31.759
_cell_measurement_theta_min 1.247
_cell_volume 5214(2)
_computing_cell_refinement 'AS QEGUI'
_computing_data_collection 'XDS (Kabsch, 2010)'
_computing_data_reduction 'XDS (Kabsch, 2010)'
_computing_molecular_graphics 'Olex2 1.3 (Dolomanov et al., 2009)'
_computing_publication_material 'Olex2 1.3 (Dolomanov et al., 2009)'
_computing_structure_refinement 'SHELXL 2018/3 (Sheldrick, 2015)'
_computing_structure_solution 'SHELXS  (Sheldrick, 2008)'
_diffrn_ambient_temperature 100(2)
_diffrn_detector_area_resol_mean '13.3 (Dectris Eiger detectors)'
_diffrn_measured_fraction_theta_full 0.996
_diffrn_measured_fraction_theta_max 0.794
_diffrn_measurement_device_type
;
N. P. Cowieson, D. Aragao, M. Clift, D. J. Ericsson, C. Gee, 
S. J. Harrop, N. Mudie, S. Panjikar, J. R. Price, A. Riboldi-
Tunnicliffe, R. Williamson and T. Caradoc-Davies, MX1: a 
bending-magnet crystallography beamline serving both chemical 
and macromolecular crystallography communities at the 
Australian Synchrotron, J. Synchrotron Rad. (2015). 22, 187-190.
;
_diffrn_measurement_method 'Omega Scan'
_diffrn_radiation_monochromator 'Silicon Double Crystal'
_diffrn_radiation_type Synchrotron
_diffrn_radiation_wavelength 0.71073
_diffrn_reflns_av_R_equivalents 0.0650
_diffrn_reflns_av_unetI/netI 0.0424
_diffrn_reflns_Laue_measured_fraction_full 0.996
_diffrn_reflns_Laue_measured_fraction_max 0.794
_diffrn_reflns_limit_h_max 17
_diffrn_reflns_limit_h_min -17
_diffrn_reflns_limit_k_max 47
_diffrn_reflns_limit_k_min -47
_diffrn_reflns_limit_l_max 17
_diffrn_reflns_limit_l_min -17
_diffrn_reflns_number 87994
_diffrn_reflns_point_group_measured_fraction_full 0.996
_diffrn_reflns_point_group_measured_fraction_max 0.794
_diffrn_reflns_theta_full 27.000
_diffrn_reflns_theta_max 31.759
_diffrn_reflns_theta_min 1.247
_diffrn_source 'MX1 Beamline Australian Synchrotron'
_diffrn_standards_number 0
_exptl_absorpt_coefficient_mu 0.766
_exptl_absorpt_correction_type multi-scan
_exptl_absorpt_process_details 'XDS (Kabsch, 2010)'
_exptl_crystal_colour 'clear light yellow'
_exptl_crystal_colour_lustre clear
_exptl_crystal_colour_modifier light
_exptl_crystal_colour_primary yellow
_exptl_crystal_density_diffrn 1.138
_exptl_crystal_description plate
_exptl_crystal_F_000 1840
_exptl_crystal_size_max 0.18
_exptl_crystal_size_mid 0.03
_exptl_crystal_size_min 0.01
_refine_diff_density_max 1.644
_refine_diff_density_min -1.506
_refine_diff_density_rms 0.131
_refine_ls_extinction_method none
_refine_ls_goodness_of_fit_ref 1.039
_refine_ls_hydrogen_treatment constr
_refine_ls_matrix_type full
_refine_ls_number_parameters 597
_refine_ls_number_reflns 14332
_refine_ls_number_restraints 86
_refine_ls_restrained_S_all 1.039
_refine_ls_R_factor_all 0.1370
_refine_ls_R_factor_gt 0.1105
_refine_ls_shift/su_max 0.001
_refine_ls_shift/su_mean 0.000
_refine_ls_structure_factor_coef Fsqd
_refine_ls_weighting_details 'w=1/[\s^2^(Fo^2^)+(0.1763P)^2^+13.4863P] where P=(Fo^2^+2Fc^2^)/3'
_refine_ls_weighting_scheme calc
_refine_ls_wR_factor_gt 0.3109
_refine_ls_wR_factor_ref 0.3311
_reflns_Friedel_coverage 0.000
_reflns_number_gt 9903
_reflns_number_total 14332
_reflns_threshold_expression 'I > 2\s(I)'
_cod_data_source_file d3sc03553k2.cif
_cod_data_source_block e1
_cod_depositor_comments
;
The following automatic conversions were performed:

data item '_exptl_absorpt_correction_type' value 'Multi-Scan' was
changed to 'multi-scan' in accordance with the
/home/data/users/saulius/crontab/automatic-downloads/rss-feeds/RSC/lib/dictionaries/cif_core.dic
dictionary named 'cif_core.dic' version 2.4.2 last updated on
2011-04-26.

Automatic conversion script
Id: cif_fix_values 8170 2020-07-09 18:12:32Z antanas 

 Adding full bibliography for 1569673--1569679.cif.
;
_cod_original_cell_volume 5213.6(18)
_cod_original_formula_sum 'C42.55 H39.80 Br0.35 Mn1.85 N6 O8.05'
_cod_database_code 1569673
_shelx_shelxl_version_number 2018/3
_shelx_space_group_comment
;
The symmetry employed for this shelxl refinement is uniquely defined
by the following loop, which should always be used as a source of
symmetry information in preference to the above space-group names.
They are only intended as comments.
;
_shelx_estimated_absorpt_t_max 0.992
_shelx_estimated_absorpt_t_min 0.874
_diffrn_measurement_detector_type 'Dectris Eiger2 9M'
_olex2_refinement_description
;
1. Fixed Uiso
 At 1.2 times of:
  All C(H) groups, All C(H,H) groups
 At 1.5 times of:
  All C(H,H,H) groups
2. Restrained distances
 C82-O81
 1.45 with sigma of 0.02
 C85-O81
 -1.35 with sigma of 0.02
3. Uiso/Uaniso restraints and constraints
Mn3 \\sim O111 \\sim C110: within 2A with sigma of 0.04 and sigma for terminal
atoms of 0.08 within 2A
O81 \\sim C82 \\sim C83 \\sim C84 \\sim C85: within 2A with sigma of 0.04 and
sigma for terminal atoms of 0.08 within 2A
Uanis(Br2) \\sim Ueq: with sigma of 0.1 and sigma for terminal atoms of 0.2
4. Rigid body (RIGU) restrains
 Mn3, O111, C110
 with sigma for 1-2 distances of 0.004 and sigma for 1-3 distances of 0.004
 O81, C82, C83, C84, C85
 with sigma for 1-2 distances of 0.004 and sigma for 1-3 distances of 0.004
5. Others
 Fixed Sof: Br1(0.3) Mn3(0.35) O111(0.35) H75(0.7) C22(0.6) H22(0.6) C23(0.6)
 H23(0.6) H76(0.7) C25(0.6) H25(0.6) C26(0.6) H26(0.6) H73(0.7) C112(0.7)
 H72(0.7) C110(0.35) O113(0.7) C22B(0.4) H22B(0.4) C26B(0.4) H26B(0.4)
 C23B(0.4) H23B(0.4) C25B(0.4) H25B(0.4) Br2(0.05)
6.a Secondary CH2 refined with riding coordinates:
 C1(H1A,H1B), C50(H50A,H50B), C84(H84A,H84B), C85(H85A,H85B), C83(H83A,H83B),
 C82(H82A,H82B)
6.b Me refined with riding coordinates:
 C66(H66A,H66B,H66C)
6.c Aromatic/amide H refined with riding coordinates:
 C45(H45), C46(H46), C43(H43), C42(H42), C75(H75), C22(H22), C23(H23),
 C76(H76), C25(H25), C26(H26), C73(H73), C72(H72), C22B(H22B), C26B(H26B),
 C23B(H23B), C25B(H25B)
6.d Idealised Me refined as rotating group:
 C17(H17A,H17B,H17C), C16(H16A,H16B,H16C), C37(H37A,H37B,H37C), C36(H36A,H36B,
 H36C), C67(H67A,H67B,H67C)
;
_smtbx_masks_special_details
;
A solvent mask was calculated and 396 electrons were 
found in a volume of 1342\%A^3^ in 1 void per unit cell. 
This is consistent with the presence of 
5[C4H8O] per Asymmetric Unit 
which account for 400 electrons 
per unit cell.
;
_smtbx_masks_void_probe_radius 1.2
_smtbx_masks_void_truncation_radius 1.2
_olex2_submission_special_instructions 'No special instructions were received'

loop_
_space_group_symop_operation_xyz
'x, y, z'
'-x, y+1/2, -z'
'-x, -y, -z'
'x, -y-1/2, z'

loop_
_atom_site_label
_atom_site_type_symbol
_atom_site_fract_x
_atom_site_fract_y
_atom_site_fract_z
_atom_site_U_iso_or_equiv
_atom_site_adp_type
_atom_site_occupancy
_atom_site_site_symmetry_order
_atom_site_calc_flag
_atom_site_refinement_flags_posn
_atom_site_refinement_flags_adp
_atom_site_refinement_flags_occupancy
_atom_site_disorder_assembly
_atom_site_disorder_group
Mn1 Mn 0.70184(5) 0.07106(2) 0.59069(5) 0.03715(19) Uani 1 1 d . . . . .
Mn2 Mn 0.500000 0.000000 0.500000 0.0383(2) Uani 1 2 d S . P . .
Br1 Br 1.34031(13) -0.250000 0.87838(15) 0.0721(4) Uani 0.6 2 d S T P . .
Mn3 Mn 1.22375(18) -0.250000 0.70745(17) 0.0630(5) Uani 0.7 2 d S TU P . .
O49 O 1.5594(3) 0.12438(13) 0.5759(3) 0.0520(9) Uani 1 1 d . . . . .
O29 O 0.7129(3) 0.07156(15) 1.4297(3) 0.0592(11) Uani 1 1 d . . . . .
N32 N 0.8745(3) 0.13832(13) 0.6696(3) 0.0410(8) Uani 1 1 d . . . . .
O48 O 1.5298(3) 0.05796(12) 0.5896(2) 0.0453(8) Uani 1 1 d . . . . .
O79 O 0.7675(3) 0.01477(12) 0.6383(3) 0.0501(8) Uani 1 1 d . . . . .
N12 N 0.7433(3) 0.12671(14) 0.7937(3) 0.0415(9) Uani 1 1 d . . . . .
N11 N 0.6931(3) 0.09150(13) 0.7606(3) 0.0412(8) Uani 1 1 d . . . . .
N31 N 0.8594(3) 0.10420(13) 0.6097(3) 0.0410(8) Uani 1 1 d . . . . .
C27 C 0.6566(4) 0.05092(17) 1.3629(3) 0.0435(10) Uani 1 1 d . . . . .
C15 C 0.6674(4) 0.07123(17) 0.8454(3) 0.0461(11) Uani 1 1 d . . . . .
C1 C 0.7804(4) 0.15497(16) 0.7174(4) 0.0433(10) Uani 1 1 d . . . . .
H1A H 0.799826 0.181433 0.750917 0.052 Uiso 1 1 calc R U . . .
H1B H 0.721217 0.160001 0.663683 0.052 Uiso 1 1 calc R U . . .
C45 C 1.3147(4) 0.07084(18) 0.6340(4) 0.0497(12) Uani 1 1 d . . . . .
H45 H 1.346552 0.044858 0.648995 0.060 Uiso 1 1 calc R U . . .
C41 C 1.1569(4) 0.11483(19) 0.6248(5) 0.0539(13) Uani 1 1 d . . . . .
C47 C 1.4959(4) 0.09521(17) 0.5866(4) 0.0448(10) Uani 1 1 d . . . . .
C33 C 0.9810(4) 0.14877(17) 0.6843(4) 0.0469(11) Uani 1 1 d . . . . .
C13 C 0.7519(4) 0.12895(19) 0.8991(3) 0.0479(12) Uani 1 1 d . . . . .
C77 C 0.7249(4) -0.01965(18) 0.6278(4) 0.0494(12) Uani 1 1 d . . . . .
C14 C 0.7035(4) 0.09390(19) 0.9347(4) 0.0495(12) Uani 1 1 d . . . . .
C34 C 1.0386(4) 0.11910(17) 0.6318(4) 0.0460(11) Uani 1 1 d . . . . .
C35 C 0.9580(4) 0.09220(18) 0.5861(4) 0.0477(11) Uani 1 1 d . . . . .
O28 O 0.5938(4) 0.02312(15) 1.3810(3) 0.0731(14) Uani 1 1 d . . . . .
C21 C 0.6920(4) 0.08237(19) 1.0439(3) 0.0476(12) Uani 1 1 d . . . . .
C46 C 1.2044(4) 0.07661(19) 0.6453(4) 0.0527(12) Uani 1 1 d . . . . .
H46 H 1.161219 0.054513 0.666921 0.063 Uiso 1 1 calc R U . . .
C44 C 1.3783(4) 0.10228(18) 0.6013(4) 0.0506(12) Uani 1 1 d . . . . .
C43 C 1.3321(5) 0.1406(2) 0.5811(6) 0.0679(17) Uani 1 1 d . . . . .
H43 H 1.375842 0.162543 0.559748 0.081 Uiso 1 1 calc R U . . .
O80 O 0.6334(4) -0.02728(15) 0.5847(4) 0.0773(15) Uani 1 1 d . . . . .
C17 C 0.6092(6) 0.0311(2) 0.8373(4) 0.0604(15) Uani 1 1 d . . . . .
H17A H 0.572244 0.028499 0.768379 0.091 Uiso 1 1 calc R U . . .
H17B H 0.555513 0.029748 0.889743 0.091 Uiso 1 1 calc R U . . .
H17C H 0.661596 0.008740 0.848349 0.091 Uiso 1 1 calc R U . . .
C24 C 0.6713(4) 0.06187(17) 1.2516(3) 0.0444(11) Uani 1 1 d . . . . .
N62 N 1.0496(5) -0.21370(16) 0.8430(5) 0.0657(14) Uani 1 1 d . . . . .
C74 C 0.7859(4) -0.05513(17) 0.6740(4) 0.0491(11) Uani 1 1 d . . . . .
C63 C 0.9728(5) -0.18546(17) 0.8498(5) 0.0576(14) Uani 1 1 d . . . . .
C16 C 0.8032(6) 0.1647(2) 0.9532(4) 0.0659(17) Uani 1 1 d . . . . .
H16A H 0.865611 0.173868 0.916136 0.099 Uiso 1 1 calc R U . . .
H16B H 0.827606 0.156887 1.023858 0.099 Uiso 1 1 calc R U . . .
H16C H 0.750200 0.186997 0.955307 0.099 Uiso 1 1 calc R U . . .
C50 C 1.0701(8) -0.250000 0.9048(8) 0.063(2) Uani 1 2 d S T P . .
H50A H 1.022688 -0.250000 0.963543 0.076 Uiso 1 2 calc R U P . .
H50B H 1.146599 -0.250000 0.933064 0.076 Uiso 1 2 calc R U P . .
C64 C 0.9855(5) -0.15765(19) 0.7711(5) 0.0632(15) Uani 1 1 d . . . . .
O111 O 1.1053(11) -0.250000 0.5097(7) 0.086(4) Uani 0.7 2 d S TU P . .
C37 C 0.9723(5) 0.0547(2) 0.5229(6) 0.0681(17) Uani 1 1 d . . . . .
H37A H 0.963584 0.030346 0.565865 0.102 Uiso 1 1 calc R U . . .
H37B H 1.044996 0.054675 0.496613 0.102 Uiso 1 1 calc R U . . .
H37C H 0.917544 0.054306 0.464680 0.102 Uiso 1 1 calc R U . . .
C71 C 0.9163(6) -0.1221(2) 0.7409(6) 0.0701(18) Uani 1 1 d . . . . .
C36 C 1.0220(5) 0.1844(2) 0.7477(6) 0.074(2) Uani 1 1 d . . . . .
H36A H 0.981244 0.209067 0.726146 0.111 Uiso 1 1 calc R U . . .
H36B H 1.099285 0.188624 0.737554 0.111 Uiso 1 1 calc R U . . .
H36C H 1.012436 0.178994 0.820877 0.111 Uiso 1 1 calc R U . . .
C65 C 1.0761(6) -0.1724(2) 0.7158(7) 0.0757(19) Uani 1 1 d . . . . .
C42 C 1.2219(4) 0.1465(2) 0.5924(6) 0.0647(17) Uani 1 1 d . . . . .
H42 H 1.190629 0.172641 0.577800 0.078 Uiso 1 1 calc R U . . .
C75 C 0.8854(7) -0.0505(2) 0.7242(6) 0.092(3) Uani 1 1 d . . . A 1
H75 H 0.913052 -0.023637 0.735687 0.110 Uiso 0.7 1 calc R U P A 1
N61 N 1.1153(5) -0.20691(17) 0.7587(5) 0.0696(14) Uani 1 1 d . . . . .
C22 C 0.5929(8) 0.0648(3) 1.0742(6) 0.054(2) Uani 0.6 1 d . . P B 2
H22 H 0.534462 0.059875 1.024497 0.065 Uiso 0.6 1 calc R U P B 2
C66 C 0.8864(7) -0.1870(3) 0.9271(6) 0.085(2) Uani 1 1 d . . . . .
H66A H 0.838951 -0.163011 0.917797 0.127 Uiso 1 1 calc R U . . .
H66B H 0.843260 -0.211973 0.916447 0.127 Uiso 1 1 calc R U . . .
H66C H 0.920895 -0.186885 0.997349 0.127 Uiso 1 1 calc R U . . .
C23 C 0.5831(7) 0.0550(4) 1.1780(6) 0.056(2) Uani 0.6 1 d . . P B 2
H23 H 0.517218 0.043711 1.199416 0.067 Uiso 0.6 1 calc R U P B 2
C76 C 0.9472(9) -0.0832(2) 0.7589(9) 0.122(5) Uani 1 1 d . . . A 1
H76 H 1.014244 -0.078191 0.797045 0.146 Uiso 0.7 1 calc R U P A 1
C25 C 0.7657(7) 0.0762(4) 1.2173(6) 0.063(3) Uani 0.6 1 d . . P B 2
H25 H 0.825595 0.080075 1.266046 0.076 Uiso 0.6 1 calc R U P B 2
C26 C 0.7791(7) 0.0854(4) 1.1142(6) 0.060(3) Uani 0.6 1 d . . P B 2
H26 H 0.847958 0.093755 1.092849 0.072 Uiso 0.6 1 calc R U P B 2
C67 C 1.1153(8) -0.1540(3) 0.6222(7) 0.092(2) Uani 1 1 d . . . . .
H67A H 1.174397 -0.134847 0.641324 0.138 Uiso 1 1 calc R U . . .
H67B H 1.055762 -0.139272 0.584947 0.138 Uiso 1 1 calc R U . . .
H67C H 1.142165 -0.175546 0.577842 0.138 Uiso 1 1 calc R U . . .
C73 C 0.7392(9) -0.0937(3) 0.6757(9) 0.107(3) Uani 1 1 d . . . C 1
H73 H 0.665673 -0.098040 0.651754 0.128 Uiso 0.7 1 calc R U P C 1
C112 C 1.3229(11) -0.2118(3) 0.6700(11) 0.087(3) Uani 0.7 1 d . . P . .
C72 C 0.8046(10) -0.1263(3) 0.7140(9) 0.107(3) Uani 1 1 d . . . C 1
H72 H 0.771764 -0.152271 0.722106 0.129 Uiso 0.7 1 calc R U P C 1
C110 C 1.1551(19) -0.250000 0.5760(13) 0.093(5) Uani 0.7 2 d S TU P . .
O113 O 1.3815(9) -0.1901(3) 0.6390(10) 0.121(4) Uani 0.7 1 d . . P . .
C84 C 0.9668(8) 0.0516(3) 0.8723(7) 0.085(2) Uani 1 1 d . U . . .
H84A H 0.942709 0.062265 0.803073 0.102 Uiso 1 1 calc R U . . .
H84B H 0.903888 0.038808 0.903412 0.102 Uiso 1 1 calc R U . . .
C85 C 1.0109(11) 0.0842(4) 0.9372(9) 0.118(3) Uani 1 1 d D U . . .
H85A H 0.988410 0.111100 0.908044 0.141 Uiso 1 1 calc R U . . .
H85B H 0.984391 0.081862 1.007447 0.141 Uiso 1 1 calc R U . . .
C83 C 1.0564(8) 0.0212(3) 0.8641(9) 0.100(3) Uani 1 1 d . U . . .
H83A H 1.075860 0.018311 0.791534 0.120 Uiso 1 1 calc R U . . .
H83B H 1.034756 -0.005970 0.889865 0.120 Uiso 1 1 calc R U . . .
C82 C 1.1525(11) 0.0388(5) 0.9321(14) 0.166(5) Uani 1 1 d D U . . .
H82A H 1.159626 0.025157 1.000492 0.199 Uiso 1 1 calc R U . . .
H82B H 1.221748 0.036110 0.898068 0.199 Uiso 1 1 calc R U . . .
O81 O 1.1212(12) 0.0805(5) 0.9411(12) 0.209(5) Uani 1 1 d D U . . .
C22B C 0.6777(10) 0.1147(4) 1.1233(8) 0.042(2) Uani 0.4 1 d . . P B 1
H22B H 0.673484 0.142715 1.103871 0.050 Uiso 0.4 1 calc R U P B 1
C26B C 0.7006(11) 0.0442(5) 1.0789(10) 0.051(3) Uani 0.4 1 d . . P B 1
H26B H 0.714417 0.023228 1.030601 0.061 Uiso 0.4 1 calc R U P B 1
C23B C 0.6708(10) 0.1035(4) 1.2240(9) 0.044(3) Uani 0.4 1 d . . P B 1
H23B H 0.665646 0.123899 1.275719 0.052 Uiso 0.4 1 calc R U P B 1
C25B C 0.6909(10) 0.0327(4) 1.1807(9) 0.046(3) Uani 0.4 1 d . . P B 1
H25B H 0.697890 0.004808 1.200571 0.055 Uiso 0.4 1 calc R U P B 1
Br2 Br 0.8102(15) 0.250000 0.8275(11) 0.103(4) Uani 0.1 2 d S TU P . .

loop_
_atom_site_aniso_label
_atom_site_aniso_U_11
_atom_site_aniso_U_22
_atom_site_aniso_U_33
_atom_site_aniso_U_23
_atom_site_aniso_U_13
_atom_site_aniso_U_12
Mn1 0.0326(3) 0.0518(4) 0.0266(3) 0.0007(3) -0.0017(2) -0.0028(3)
Mn2 0.0309(4) 0.0552(6) 0.0284(4) 0.0031(4) -0.0021(3) -0.0031(4)
Br1 0.0568(8) 0.0686(9) 0.0898(11) 0.000 -0.0042(8) 0.000
Mn3 0.0733(12) 0.0404(9) 0.0767(13) 0.000 0.0160(10) 0.000
O49 0.0292(15) 0.073(2) 0.053(2) 0.0099(18) -0.0006(14) -0.0029(16)
O29 0.053(2) 0.096(3) 0.0270(15) 0.0052(17) -0.0036(14) -0.021(2)
N32 0.0328(18) 0.054(2) 0.0370(18) -0.0081(16) 0.0073(14) -0.0044(16)
O48 0.0353(16) 0.065(2) 0.0354(16) -0.0019(15) 0.0035(12) 0.0002(15)
O79 0.052(2) 0.056(2) 0.0414(18) -0.0013(15) -0.0041(15) 0.0020(17)
N12 0.0386(19) 0.060(2) 0.0258(16) -0.0075(15) 0.0040(13) -0.0085(17)
N11 0.041(2) 0.054(2) 0.0293(17) -0.0023(15) 0.0040(14) -0.0049(17)
N31 0.0344(18) 0.056(2) 0.0325(17) -0.0051(16) 0.0030(14) -0.0024(17)
C27 0.041(2) 0.058(3) 0.032(2) 0.0028(19) 0.0022(17) 0.001(2)
C15 0.043(2) 0.065(3) 0.031(2) -0.003(2) 0.0018(17) -0.004(2)
C1 0.036(2) 0.059(3) 0.036(2) -0.004(2) 0.0109(17) -0.002(2)
C45 0.033(2) 0.059(3) 0.058(3) -0.001(2) 0.011(2) 0.000(2)
C41 0.037(2) 0.065(3) 0.060(3) -0.005(3) 0.012(2) 0.001(2)
C47 0.035(2) 0.058(3) 0.042(2) 0.003(2) 0.0048(17) -0.003(2)
C33 0.036(2) 0.056(3) 0.049(3) -0.006(2) 0.0057(19) -0.008(2)
C13 0.041(2) 0.076(3) 0.027(2) -0.008(2) 0.0071(16) -0.010(2)
C77 0.046(3) 0.062(3) 0.039(2) 0.001(2) -0.0078(19) 0.008(2)
C14 0.048(3) 0.072(3) 0.029(2) -0.001(2) 0.0022(18) -0.009(2)
C34 0.032(2) 0.059(3) 0.047(2) -0.005(2) 0.0049(18) -0.005(2)
C35 0.031(2) 0.066(3) 0.047(2) -0.010(2) 0.0089(18) -0.001(2)
O28 0.104(4) 0.084(3) 0.0329(18) -0.0064(18) 0.020(2) -0.042(3)
C21 0.041(2) 0.077(4) 0.0248(19) -0.004(2) 0.0029(16) -0.004(2)
C46 0.041(3) 0.061(3) 0.057(3) -0.002(2) 0.008(2) -0.003(2)
C44 0.032(2) 0.065(3) 0.056(3) -0.001(2) 0.010(2) -0.003(2)
C43 0.040(3) 0.060(4) 0.105(5) 0.013(3) 0.019(3) -0.001(3)
O80 0.060(3) 0.072(3) 0.093(3) -0.002(2) -0.047(2) 0.006(2)
C17 0.079(4) 0.073(4) 0.029(2) 0.003(2) 0.012(2) -0.020(3)
C24 0.040(2) 0.064(3) 0.029(2) -0.0008(19) 0.0015(16) -0.008(2)
N62 0.067(3) 0.050(3) 0.077(3) 0.001(2) -0.018(3) 0.000(2)
C74 0.044(3) 0.055(3) 0.046(3) 0.002(2) -0.012(2) 0.007(2)
C63 0.064(3) 0.043(3) 0.062(3) 0.000(2) -0.020(3) 0.001(2)
C16 0.069(4) 0.088(5) 0.042(3) -0.019(3) 0.012(2) -0.020(3)
C50 0.068(5) 0.046(4) 0.071(5) 0.000 -0.022(4) 0.000
C64 0.064(4) 0.055(3) 0.068(4) -0.001(3) -0.016(3) -0.001(3)
O111 0.160(10) 0.033(4) 0.059(5) 0.000 -0.033(6) 0.000
C37 0.048(3) 0.079(4) 0.078(4) -0.032(3) 0.009(3) 0.002(3)
C71 0.064(4) 0.064(4) 0.078(4) 0.002(3) -0.027(3) 0.006(3)
C36 0.047(3) 0.090(5) 0.089(5) -0.033(4) 0.022(3) -0.024(3)
C65 0.063(4) 0.063(4) 0.098(5) -0.002(4) -0.016(4) -0.004(3)
C42 0.032(2) 0.054(3) 0.109(5) 0.012(3) 0.014(3) 0.001(2)
C75 0.106(6) 0.066(4) 0.095(5) -0.035(4) -0.064(5) 0.037(4)
N61 0.073(4) 0.060(3) 0.074(4) 0.008(3) -0.004(3) -0.012(3)
C22 0.054(5) 0.086(7) 0.023(3) -0.001(4) 0.005(3) -0.023(5)
C66 0.098(6) 0.078(5) 0.076(5) -0.006(4) -0.009(4) 0.021(4)
C23 0.046(4) 0.093(7) 0.029(3) -0.005(4) 0.002(3) -0.027(5)
C76 0.134(8) 0.060(4) 0.157(9) -0.039(5) -0.102(7) 0.038(5)
C25 0.037(4) 0.127(9) 0.027(3) -0.007(4) 0.007(3) -0.024(5)
C26 0.045(4) 0.116(8) 0.021(3) 0.001(4) 0.004(3) -0.013(5)
C67 0.121(7) 0.070(5) 0.084(5) 0.007(4) -0.001(5) -0.002(5)
C73 0.115(7) 0.064(5) 0.133(8) 0.007(5) -0.056(6) 0.007(5)
C112 0.088(8) 0.057(5) 0.120(10) 0.006(6) 0.036(7) 0.018(5)
C72 0.135(9) 0.068(5) 0.114(7) 0.014(5) -0.024(6) 0.005(5)
C110 0.140(13) 0.070(9) 0.065(7) 0.000 -0.017(8) 0.000
O113 0.115(7) 0.069(5) 0.186(11) 0.015(6) 0.060(7) -0.010(5)
C84 0.095(5) 0.081(5) 0.077(5) -0.004(4) -0.005(4) 0.006(4)
C85 0.144(8) 0.114(7) 0.097(6) -0.041(5) 0.029(6) -0.040(6)
C83 0.083(5) 0.097(6) 0.120(7) 0.000(5) 0.006(5) 0.003(4)
C82 0.109(8) 0.180(10) 0.202(13) 0.045(10) -0.051(8) -0.033(7)
O81 0.171(8) 0.211(9) 0.245(13) -0.073(10) 0.005(9) -0.057(9)
C22B 0.050(6) 0.052(6) 0.024(4) -0.005(4) -0.002(4) -0.001(5)
C26B 0.050(7) 0.062(8) 0.042(6) -0.022(6) 0.007(5) 0.003(6)
C23B 0.042(6) 0.057(7) 0.034(5) 0.002(5) 0.010(4) -0.003(5)
C25B 0.048(6) 0.054(7) 0.034(5) 0.002(5) 0.002(5) 0.003(5)
Br2 0.167(14) 0.043(5) 0.099(9) 0.000 0.015(9) 0.000

loop_
_atom_type_symbol
_atom_type_description
_atom_type_scat_dispersion_real
_atom_type_scat_dispersion_imag
_atom_type_scat_source
C C 0.0033 0.0016 'International Tables Vol C Tables 4.2.6.8 and 6.1.1.4'
H H 0.0000 0.0000 'International Tables Vol C Tables 4.2.6.8 and 6.1.1.4'
Br Br -0.2901 2.4595 'International Tables Vol C Tables 4.2.6.8 and 6.1.1.4'
Mn Mn 0.3368 0.7283 'International Tables Vol C Tables 4.2.6.8 and 6.1.1.4'
N N 0.0061 0.0033 'International Tables Vol C Tables 4.2.6.8 and 6.1.1.4'
O O 0.0106 0.0060 'International Tables Vol C Tables 4.2.6.8 and 6.1.1.4'

loop_
_geom_angle_atom_site_label_1
_geom_angle_atom_site_label_2
_geom_angle_atom_site_label_3
_geom_angle
_geom_angle_site_symmetry_1
_geom_angle_site_symmetry_3
_geom_angle_publ_flag
O29 Mn1 O49 90.47(16) 1_554 1_455 ?
O29 Mn1 O48 96.92(14) 1_554 1_455 ?
O29 Mn1 N11 162.73(17) 1_554 . ?
O29 Mn1 N31 89.70(14) 1_554 . ?
O48 Mn1 O49 56.43(14) 1_455 1_455 ?
O48 Mn1 N11 87.60(13) 1_455 . ?
O48 Mn1 N31 161.17(15) 1_455 . ?
O79 Mn1 O49 154.71(14) . 1_455 ?
O79 Mn1 O29 104.60(17) . 1_554 ?
O79 Mn1 O48 100.94(15) . 1_455 ?
O79 Mn1 N11 90.79(15) . . ?
O79 Mn1 N31 94.36(16) . . ?
N11 Mn1 O49 78.13(14) . 1_455 ?
N31 Mn1 O49 106.11(14) . 1_455 ?
N31 Mn1 N11 81.23(14) . . ?
O48 Mn2 O48 180.00(11) 1_455 3_756 ?
O28 Mn2 O48 90.18(15) 3_657 1_455 ?
O28 Mn2 O48 89.82(15) 1_554 1_455 ?
O28 Mn2 O48 90.18(15) 1_554 3_756 ?
O28 Mn2 O48 89.82(15) 3_657 3_756 ?
O28 Mn2 O28 180.0(2) 3_657 1_554 ?
O80 Mn2 O48 89.45(16) 3_656 3_756 ?
O80 Mn2 O48 90.55(16) . 3_756 ?
O80 Mn2 O48 89.45(16) . 1_455 ?
O80 Mn2 O48 90.55(16) 3_656 1_455 ?
O80 Mn2 O28 85.1(2) . 3_657 ?
O80 Mn2 O28 85.1(2) 3_656 1_554 ?
O80 Mn2 O28 94.9(2) . 1_554 ?
O80 Mn2 O28 94.9(2) 3_656 3_657 ?
O80 Mn2 O80 180.0 . 3_656 ?
N61 Mn3 Br1 93.47(18) 4 . ?
N61 Mn3 Br1 93.47(18) . . ?
N61 Mn3 N61 85.2(3) 4 . ?
C112 Mn3 Br1 83.2(5) 4 . ?
C112 Mn3 Br1 83.2(5) . . ?
C112 Mn3 N61 94.5(4) . . ?
C112 Mn3 N61 94.5(4) 4 4 ?
C112 Mn3 N61 176.6(5) . 4 ?
C112 Mn3 N61 176.6(5) 4 . ?
C112 Mn3 C112 85.7(6) 4 . ?
C112 Mn3 C110 91.8(7) 4 . ?
C112 Mn3 C110 91.8(7) . . ?
C110 Mn3 Br1 173.1(7) . . ?
C110 Mn3 N61 91.6(6) . . ?
C110 Mn3 N61 91.6(6) . 4 ?
C47 O49 Mn1 84.3(3) . 1_655 ?
C27 O29 Mn1 127.4(3) . 1_556 ?
N31 N32 C1 117.6(4) . . ?
C33 N32 N31 112.4(4) . . ?
C33 N32 C1 129.6(4) . . ?
Mn1 O48 Mn2 107.41(15) 1_655 1_655 ?
C47 O48 Mn1 97.5(3) . 1_655 ?
C47 O48 Mn2 137.9(3) . 1_655 ?
C77 O79 Mn1 127.6(3) . . ?
N11 N12 C1 118.7(4) . . ?
N11 N12 C13 111.4(4) . . ?
C13 N12 C1 129.9(4) . . ?
N12 N11 Mn1 119.7(3) . . ?
C15 N11 Mn1 131.9(3) . . ?
C15 N11 N12 106.6(4) . . ?
N32 N31 Mn1 123.2(3) . . ?
C35 N31 Mn1 129.4(4) . . ?
C35 N31 N32 106.1(4) . . ?
O29 C27 C24 115.6(4) . . ?
O28 C27 O29 126.0(4) . . ?
O28 C27 C24 118.3(4) . . ?
N11 C15 C14 109.5(5) . . ?
N11 C15 C17 120.9(4) . . ?
C14 C15 C17 129.6(5) . . ?
N32 C1 H1A 109.6 . . ?
N32 C1 H1B 109.6 . . ?
N12 C1 N32 110.3(4) . . ?
N12 C1 H1A 109.6 . . ?
N12 C1 H1B 109.6 . . ?
H1A C1 H1B 108.1 . . ?
C46 C45 H45 119.6 . . ?
C44 C45 H45 119.6 . . ?
C44 C45 C46 120.8(5) . . ?
C46 C41 C34 118.5(5) . . ?
C42 C41 C34 122.7(5) . . ?
C42 C41 C46 118.7(5) . . ?
O49 C47 O48 121.4(4) . . ?
O49 C47 C44 121.2(5) . . ?
O48 C47 C44 117.3(4) . . ?
N32 C33 C34 105.9(4) . . ?
N32 C33 C36 124.3(5) . . ?
C34 C33 C36 129.8(5) . . ?
N12 C13 C14 106.3(4) . . ?
N12 C13 C16 121.3(5) . . ?
C14 C13 C16 132.4(4) . . ?
O79 C77 O80 126.2(5) . . ?
O79 C77 C74 117.4(4) . . ?
O80 C77 C74 116.3(5) . . ?
C15 C14 C21 127.0(5) . . ?
C13 C14 C15 106.2(4) . . ?
C13 C14 C21 126.8(5) . . ?
C33 C34 C41 128.9(5) . . ?
C33 C34 C35 105.4(4) . . ?
C35 C34 C41 125.6(5) . . ?
N31 C35 C34 110.2(4) . . ?
N31 C35 C37 120.6(5) . . ?
C34 C35 C37 129.1(5) . . ?
C27 O28 Mn2 141.5(4) . 1_556 ?
C14 C21 C22B 120.1(7) . . ?
C22 C21 C14 120.1(5) . . ?
C26 C21 C14 120.0(5) . . ?
C26 C21 C22 119.7(6) . . ?
C26B C21 C14 123.7(7) . . ?
C26B C21 C22B 116.0(8) . . ?
C45 C46 C41 120.1(5) . . ?
C45 C46 H46 119.9 . . ?
C41 C46 H46 119.9 . . ?
C45 C44 C47 120.1(5) . . ?
C45 C44 C43 119.6(5) . . ?
C43 C44 C47 120.3(5) . . ?
C44 C43 H43 120.1 . . ?
C42 C43 C44 119.8(6) . . ?
C42 C43 H43 120.1 . . ?
C77 O80 Mn2 142.8(4) . . ?
C15 C17 H17A 109.5 . . ?
C15 C17 H17B 109.5 . . ?
C15 C17 H17C 109.5 . . ?
H17A C17 H17B 109.5 . . ?
H17A C17 H17C 109.5 . . ?
H17B C17 H17C 109.5 . . ?
C23 C24 C27 118.1(5) . . ?
C25 C24 C27 123.6(5) . . ?
C25 C24 C23 118.2(6) . . ?
C23B C24 C27 118.3(6) . . ?
C25B C24 C27 121.3(7) . . ?
C25B C24 C23B 120.3(8) . . ?
C63 N62 C50 129.3(7) . . ?
C63 N62 N61 112.8(5) . . ?
N61 N62 C50 117.8(7) . . ?
C75 C74 C77 121.6(6) . . ?
C75 C74 C73 117.2(6) . . ?
C73 C74 C77 121.0(5) . . ?
N62 C63 C64 107.0(6) . . ?
N62 C63 C66 123.9(6) . . ?
C64 C63 C66 129.0(6) . . ?
C13 C16 H16A 109.5 . . ?
C13 C16 H16B 109.5 . . ?
C13 C16 H16C 109.5 . . ?
H16A C16 H16B 109.5 . . ?
H16A C16 H16C 109.5 . . ?
H16B C16 H16C 109.5 . . ?
N62 C50 N62 110.3(7) . 4 ?
N62 C50 H50A 109.6 . . ?
N62 C50 H50A 109.6 4 . ?
N62 C50 H50B 109.6 4 . ?
N62 C50 H50B 109.6 . . ?
H50A C50 H50B 108.1 . . ?
C63 C64 C71 128.4(7) . . ?
C63 C64 C65 105.9(6) . . ?
C65 C64 C71 125.5(7) . . ?
C35 C37 H37A 109.5 . . ?
C35 C37 H37B 109.5 . . ?
C35 C37 H37C 109.5 . . ?
H37A C37 H37B 109.5 . . ?
H37A C37 H37C 109.5 . . ?
H37B C37 H37C 109.5 . . ?
C76 C71 C64 122.9(6) . . ?
C76 C71 C72 113.5(7) . . ?
C72 C71 C64 122.0(7) . . ?
C33 C36 H36A 109.5 . . ?
C33 C36 H36B 109.5 . . ?
C33 C36 H36C 109.5 . . ?
H36A C36 H36B 109.5 . . ?
H36A C36 H36C 109.5 . . ?
H36B C36 H36C 109.5 . . ?
C64 C65 C67 125.4(7) . . ?
N61 C65 C64 110.2(7) . . ?
N61 C65 C67 124.2(8) . . ?
C41 C42 H42 119.6 . . ?
C43 C42 C41 120.9(6) . . ?
C43 C42 H42 119.6 . . ?
C74 C75 H75 118.8 . . ?
C74 C75 C76 122.4(7) . . ?
C76 C75 H75 118.8 . . ?
N62 N61 Mn3 123.5(4) . . ?
C65 N61 Mn3 131.4(6) . . ?
C65 N61 N62 104.1(6) . . ?
C21 C22 H22 120.5 . . ?
C23 C22 C21 119.1(7) . . ?
C23 C22 H22 120.5 . . ?
C63 C66 H66A 109.5 . . ?
C63 C66 H66B 109.5 . . ?
C63 C66 H66C 109.5 . . ?
H66A C66 H66B 109.5 . . ?
H66A C66 H66C 109.5 . . ?
H66B C66 H66C 109.5 . . ?
C24 C23 H23 119.9 . . ?
C22 C23 C24 120.1(7) . . ?
C22 C23 H23 119.9 . . ?
C71 C76 C75 122.2(7) . . ?
C71 C76 H76 118.9 . . ?
C75 C76 H76 118.9 . . ?
C24 C25 H25 118.4 . . ?
C24 C25 C26 123.2(8) . . ?
C26 C25 H25 118.4 . . ?
C21 C26 C25 119.2(7) . . ?
C21 C26 H26 120.4 . . ?
C25 C26 H26 120.4 . . ?
C65 C67 H67A 109.5 . . ?
C65 C67 H67B 109.5 . . ?
C65 C67 H67C 109.5 . . ?
H67A C67 H67B 109.5 . . ?
H67A C67 H67C 109.5 . . ?
H67B C67 H67C 109.5 . . ?
C74 C73 H73 121.2 . . ?
C74 C73 C72 117.6(8) . . ?
C72 C73 H73 121.2 . . ?
O113 C112 Mn3 173.9(14) . . ?
C71 C72 H72 118.5 . . ?
C73 C72 C71 123.1(9) . . ?
C73 C72 H72 118.5 . . ?
O111 C110 Mn3 170(2) . . ?
H84A C84 H84B 108.7 . . ?
C85 C84 H84A 110.5 . . ?
C85 C84 H84B 110.5 . . ?
C85 C84 C83 106.2(9) . . ?
C83 C84 H84A 110.5 . . ?
C83 C84 H84B 110.5 . . ?
C84 C85 H85A 110.3 . . ?
C84 C85 H85B 110.3 . . ?
H85A C85 H85B 108.5 . . ?
O81 C85 C84 107.2(10) . . ?
O81 C85 H85A 110.3 . . ?
O81 C85 H85B 110.3 . . ?
C84 C83 H83A 110.8 . . ?
C84 C83 H83B 110.8 . . ?
C84 C83 C82 104.9(10) . . ?
H83A C83 H83B 108.8 . . ?
C82 C83 H83A 110.8 . . ?
C82 C83 H83B 110.8 . . ?
C83 C82 H82A 111.5 . . ?
C83 C82 H82B 111.5 . . ?
H82A C82 H82B 109.3 . . ?
O81 C82 C83 101.6(10) . . ?
O81 C82 H82A 111.5 . . ?
O81 C82 H82B 111.5 . . ?
C85 O81 C82 110.8(12) . . ?
C21 C22B H22B 120.4 . . ?
C23B C22B C21 119.2(11) . . ?
C23B C22B H22B 120.4 . . ?
C21 C26B H26B 117.6 . . ?
C21 C26B C25B 124.7(11) . . ?
C25B C26B H26B 117.6 . . ?
C24 C23B H23B 119.9 . . ?
C22B C23B C24 120.2(11) . . ?
C22B C23B H23B 119.9 . . ?
C24 C25B C26B 119.1(12) . . ?
C24 C25B H25B 120.4 . . ?
C26B C25B H25B 120.4 . . ?

loop_
_geom_bond_atom_site_label_1
_geom_bond_atom_site_label_2
_geom_bond_distance
_geom_bond_site_symmetry_2
_geom_bond_publ_flag
Mn1 O49 2.473(4) 1_455 ?
Mn1 O29 2.100(3) 1_554 ?
Mn1 O48 2.164(3) 1_455 ?
Mn1 O79 2.087(4) . ?
Mn1 N11 2.310(4) . ?
Mn1 N31 2.225(4) . ?
Mn2 O48 2.239(4) 1_455 ?
Mn2 O48 2.239(4) 3_756 ?
Mn2 O28 2.125(4) 1_554 ?
Mn2 O28 2.125(4) 3_657 ?
Mn2 O80 2.116(4) 3_656 ?
Mn2 O80 2.116(4) . ?
Br1 Mn3 2.564(3) . ?
Mn3 N61 2.080(7) 4 ?
Mn3 N61 2.080(7) . ?
Mn3 C112 1.835(13) 4 ?
Mn3 C112 1.835(13) . ?
Mn3 C110 1.854(17) . ?
O49 C47 1.247(6) . ?
O29 C27 1.269(6) . ?
N32 N31 1.364(6) . ?
N32 C1 1.456(6) . ?
N32 C33 1.359(6) . ?
O48 C47 1.286(7) . ?
O79 C77 1.245(7) . ?
N12 N11 1.363(6) . ?
N12 C1 1.448(6) . ?
N12 C13 1.366(5) . ?
N11 C15 1.338(6) . ?
N31 C35 1.332(6) . ?
C27 O28 1.226(7) . ?
C27 C24 1.509(6) . ?
C15 C14 1.421(7) . ?
C15 C17 1.495(8) . ?
C1 H1A 0.9900 . ?
C1 H1B 0.9900 . ?
C45 H45 0.9500 . ?
C45 C46 1.391(7) . ?
C45 C44 1.375(8) . ?
C41 C34 1.475(7) . ?
C41 C46 1.397(8) . ?
C41 C42 1.391(8) . ?
C47 C44 1.494(7) . ?
C33 C34 1.403(7) . ?
C33 C36 1.495(8) . ?
C13 C14 1.384(8) . ?
C13 C16 1.483(8) . ?
C77 O80 1.253(6) . ?
C77 C74 1.487(7) . ?
C14 C21 1.481(6) . ?
C34 C35 1.427(7) . ?
C35 C37 1.491(8) . ?
C21 C22 1.428(10) . ?
C21 C26 1.368(10) . ?
C21 C22B 1.493(12) . ?
C21 C26B 1.330(17) . ?
C46 H46 0.9500 . ?
C44 C43 1.391(9) . ?
C43 H43 0.9500 . ?
C43 C42 1.390(8) . ?
C17 H17A 0.9800 . ?
C17 H17B 0.9800 . ?
C17 H17C 0.9800 . ?
C24 C23 1.419(9) . ?
C24 C25 1.355(9) . ?
C24 C23B 1.406(14) . ?
C24 C25B 1.356(14) . ?
N62 C63 1.329(8) . ?
N62 C50 1.444(7) . ?
N62 N61 1.418(9) . ?
C74 C75 1.361(8) . ?
C74 C73 1.387(11) . ?
C63 C64 1.382(9) . ?
C63 C66 1.510(11) . ?
C16 H16A 0.9800 . ?
C16 H16B 0.9800 . ?
C16 H16C 0.9800 . ?
C50 H50A 0.9900 . ?
C50 H50B 0.9900 . ?
C64 C71 1.480(9) . ?
C64 C65 1.448(11) . ?
O111 C110 1.025(19) . ?
C37 H37A 0.9800 . ?
C37 H37B 0.9800 . ?
C37 H37C 0.9800 . ?
C71 C76 1.342(11) . ?
C71 C72 1.407(13) . ?
C36 H36A 0.9800 . ?
C36 H36B 0.9800 . ?
C36 H36C 0.9800 . ?
C65 N61 1.333(9) . ?
C65 C67 1.464(12) . ?
C42 H42 0.9500 . ?
C75 H75 0.9500 . ?
C75 C76 1.372(10) . ?
C22 H22 0.9500 . ?
C22 C23 1.395(11) . ?
C66 H66A 0.9800 . ?
C66 H66B 0.9800 . ?
C66 H66C 0.9800 . ?
C23 H23 0.9500 . ?
C76 H76 0.9500 . ?
C25 H25 0.9500 . ?
C25 C26 1.390(11) . ?
C26 H26 0.9500 . ?
C67 H67A 0.9800 . ?
C67 H67B 0.9800 . ?
C67 H67C 0.9800 . ?
C73 H73 0.9500 . ?
C73 C72 1.405(12) . ?
C112 O113 1.106(14) . ?
C72 H72 0.9500 . ?
C84 H84A 0.9900 . ?
C84 H84B 0.9900 . ?
C84 C85 1.441(12) . ?
C84 C83 1.496(12) . ?
C85 H85A 0.9900 . ?
C85 H85B 0.9900 . ?
C85 O81 1.364(17) . ?
C83 H83A 0.9900 . ?
C83 H83B 0.9900 . ?
C83 C82 1.543(16) . ?
C82 H82A 0.9900 . ?
C82 H82B 0.9900 . ?
C82 O81 1.425(14) . ?
C22B H22B 0.9500 . ?
C22B C23B 1.364(15) . ?
C26B H26B 0.9500 . ?
C26B C25B 1.383(18) . ?
C23B H23B 0.9500 . ?
C25B H25B 0.9500 . ?

loop_
_geom_torsion_atom_site_label_1
_geom_torsion_atom_site_label_2
_geom_torsion_atom_site_label_3
_geom_torsion_atom_site_label_4
_geom_torsion
_geom_torsion_site_symmetry_1
_geom_torsion_site_symmetry_2
_geom_torsion_site_symmetry_3
_geom_torsion_site_symmetry_4
_geom_torsion_publ_flag
Mn1 O49 C47 O48 -5.8(4) 1_655 . . . ?
Mn1 O49 C47 C44 171.5(5) 1_655 . . . ?
Mn1 O29 C27 O28 -9.3(9) 1_556 . . . ?
Mn1 O29 C27 C24 171.7(4) 1_556 . . . ?
Mn1 O48 C47 O49 6.6(5) 1_655 . . . ?
Mn1 O48 C47 C44 -170.7(4) 1_655 . . . ?
Mn1 O79 C77 O80 1.0(9) . . . . ?
Mn1 O79 C77 C74 -176.5(3) . . . . ?
Mn1 N11 C15 C14 163.5(4) . . . . ?
Mn1 N11 C15 C17 -16.6(8) . . . . ?
Mn1 N31 C35 C34 -167.2(3) . . . . ?
Mn1 N31 C35 C37 11.0(8) . . . . ?
Mn2 O48 C47 O49 -119.9(5) 1_655 . . . ?
Mn2 O48 C47 C44 62.7(6) 1_655 . . . ?
O49 C47 C44 C45 -166.6(5) . . . . ?
O49 C47 C44 C43 13.9(8) . . . . ?
O29 C27 O28 Mn2 22.1(11) . . . 1_556 ?
O29 C27 C24 C23 -152.0(7) . . . . ?
O29 C27 C24 C25 31.1(10) . . . . ?
O29 C27 C24 C23B -46.0(8) . . . . ?
O29 C27 C24 C25B 130.3(8) . . . . ?
N32 N31 C35 C34 0.1(6) . . . . ?
N32 N31 C35 C37 178.3(6) . . . . ?
N32 C33 C34 C41 -177.9(5) . . . . ?
N32 C33 C34 C35 1.0(6) . . . . ?
O48 C47 C44 C45 10.8(8) . . . . ?
O48 C47 C44 C43 -168.7(6) . . . . ?
O79 C77 O80 Mn2 5.3(12) . . . . ?
O79 C77 C74 C75 -1.3(9) . . . . ?
O79 C77 C74 C73 172.9(7) . . . . ?
N12 N11 C15 C14 -0.7(6) . . . . ?
N12 N11 C15 C17 179.1(5) . . . . ?
N12 C13 C14 C15 0.5(6) . . . . ?
N12 C13 C14 C21 -179.7(5) . . . . ?
N11 N12 C1 N32 -71.8(5) . . . . ?
N11 N12 C13 C14 -0.9(6) . . . . ?
N11 N12 C13 C16 -179.6(5) . . . . ?
N11 C15 C14 C13 0.2(6) . . . . ?
N11 C15 C14 C21 -179.7(5) . . . . ?
N31 N32 C1 N12 66.6(5) . . . . ?
N31 N32 C33 C34 -1.0(6) . . . . ?
N31 N32 C33 C36 -179.2(6) . . . . ?
C27 C24 C23 C22 179.8(9) . . . . ?
C27 C24 C25 C26 178.7(10) . . . . ?
C27 C24 C23B C22B -176.3(9) . . . . ?
C27 C24 C25B C26B 178.1(9) . . . . ?
C15 C14 C21 C22 -41.7(10) . . . . ?
C15 C14 C21 C26 133.0(8) . . . . ?
C15 C14 C21 C22B -147.6(7) . . . . ?
C15 C14 C21 C26B 37.0(11) . . . . ?
C1 N32 N31 Mn1 -4.2(6) . . . . ?
C1 N32 N31 C35 -172.5(4) . . . . ?
C1 N32 C33 C34 171.0(5) . . . . ?
C1 N32 C33 C36 -7.2(9) . . . . ?
C1 N12 N11 Mn1 13.4(5) . . . . ?
C1 N12 N11 C15 -180.0(4) . . . . ?
C1 N12 C13 C14 -179.8(5) . . . . ?
C1 N12 C13 C16 1.6(9) . . . . ?
C45 C44 C43 C42 -1.1(11) . . . . ?
C41 C34 C35 N31 178.3(5) . . . . ?
C41 C34 C35 C37 0.2(10) . . . . ?
C47 C44 C43 C42 178.3(6) . . . . ?
C33 N32 N31 Mn1 168.9(3) . . . . ?
C33 N32 N31 C35 0.6(6) . . . . ?
C33 N32 C1 N12 -105.1(6) . . . . ?
C33 C34 C35 N31 -0.7(6) . . . . ?
C33 C34 C35 C37 -178.7(6) . . . . ?
C13 N12 N11 Mn1 -165.5(3) . . . . ?
C13 N12 N11 C15 1.1(5) . . . . ?
C13 N12 C1 N32 106.9(6) . . . . ?
C13 C14 C21 C22 138.5(8) . . . . ?
C13 C14 C21 C26 -46.8(10) . . . . ?
C13 C14 C21 C22B 32.6(9) . . . . ?
C13 C14 C21 C26B -142.8(9) . . . . ?
C77 C74 C75 C76 -173.8(9) . . . . ?
C77 C74 C73 C72 175.5(9) . . . . ?
C14 C21 C22 C23 -178.6(9) . . . . ?
C14 C21 C26 C25 177.2(9) . . . . ?
C14 C21 C22B C23B -177.9(9) . . . . ?
C14 C21 C26B C25B 179.5(10) . . . . ?
C34 C41 C46 C45 176.5(5) . . . . ?
C34 C41 C42 C43 -176.2(6) . . . . ?
O28 C27 C24 C23 28.9(9) . . . . ?
O28 C27 C24 C25 -148.1(8) . . . . ?
O28 C27 C24 C23B 134.9(8) . . . . ?
O28 C27 C24 C25B -48.9(9) . . . . ?
C21 C22 C23 C24 -1.0(16) . . . . ?
C21 C22B C23B C24 -3.4(16) . . . . ?
C21 C26B C25B C24 -0.1(19) . . . . ?
C46 C45 C44 C47 -178.2(5) . . . . ?
C46 C45 C44 C43 1.2(9) . . . . ?
C46 C41 C34 C33 130.5(6) . . . . ?
C46 C41 C34 C35 -48.1(8) . . . . ?
C46 C41 C42 C43 -0.4(11) . . . . ?
C44 C45 C46 C41 -0.9(9) . . . . ?
C44 C43 C42 C41 0.8(12) . . . . ?
O80 C77 C74 C75 -179.0(7) . . . . ?
O80 C77 C74 C73 -4.8(10) . . . . ?
C17 C15 C14 C13 -179.6(6) . . . . ?
C17 C15 C14 C21 0.6(10) . . . . ?
C24 C27 O28 Mn2 -158.8(5) . . . 1_556 ?
C24 C25 C26 C21 3.9(19) . . . . ?
N62 C63 C64 C71 175.5(6) . . . . ?
N62 C63 C64 C65 0.9(7) . . . . ?
C74 C77 O80 Mn2 -177.3(6) . . . . ?
C74 C75 C76 C71 3.6(19) . . . . ?
C74 C73 C72 C71 -6.3(17) . . . . ?
C63 N62 C50 N62 113.2(8) . . . 4 ?
C63 N62 N61 Mn3 -168.2(4) . . . . ?
C63 N62 N61 C65 1.4(7) . . . . ?
C63 C64 C71 C76 107.6(11) . . . . ?
C63 C64 C71 C72 -56.7(11) . . . . ?
C63 C64 C65 N61 -0.1(7) . . . . ?
C63 C64 C65 C67 176.3(7) . . . . ?
C16 C13 C14 C15 178.9(6) . . . . ?
C16 C13 C14 C21 -1.3(10) . . . . ?
C50 N62 C63 C64 -178.1(6) . . . . ?
C50 N62 C63 C66 -1.5(10) . . . . ?
C50 N62 N61 Mn3 8.9(8) . . . . ?
C50 N62 N61 C65 178.5(6) . . . . ?
C64 C71 C76 C75 175.5(10) . . . . ?
C64 C71 C72 C73 -173.8(10) . . . . ?
C64 C65 N61 Mn3 167.7(5) . . . . ?
C64 C65 N61 N62 -0.7(7) . . . . ?
C71 C64 C65 N61 -174.9(6) . . . . ?
C71 C64 C65 C67 1.4(11) . . . . ?
C36 C33 C34 C41 0.2(10) . . . . ?
C36 C33 C34 C35 179.0(6) . . . . ?
C65 C64 C71 C76 -78.7(12) . . . . ?
C65 C64 C71 C72 116.9(10) . . . . ?
C42 C41 C34 C33 -53.7(9) . . . . ?
C42 C41 C34 C35 127.7(7) . . . . ?
C42 C41 C46 C45 0.5(9) . . . . ?
C75 C74 C73 C72 -10.0(14) . . . . ?
N61 N62 C63 C64 -1.4(7) . . . . ?
N61 N62 C63 C66 175.2(6) . . . . ?
N61 N62 C50 N62 -63.4(9) . . . 4 ?
C22 C21 C26 C25 -8.1(15) . . . . ?
C66 C63 C64 C71 -0.9(11) . . . . ?
C66 C63 C64 C65 -175.5(7) . . . . ?
C23 C24 C25 C26 1.7(16) . . . . ?
C76 C71 C72 C73 20.5(16) . . . . ?
C25 C24 C23 C22 -3.1(15) . . . . ?
C26 C21 C22 C23 6.7(14) . . . . ?
C67 C65 N61 Mn3 -8.7(11) . . . . ?
C67 C65 N61 N62 -177.1(7) . . . . ?
C73 C74 C75 C76 11.8(15) . . . . ?
C72 C71 C76 C75 -18.9(17) . . . . ?
C84 C85 O81 C82 -31.0(18) . . . . ?
C84 C83 C82 O81 -18.2(16) . . . . ?
C85 C84 C83 C82 1.6(12) . . . . ?
C83 C84 C85 O81 16.8(14) . . . . ?
C83 C82 O81 C85 30.5(19) . . . . ?
C22B C21 C26B C25B 3.9(17) . . . . ?
C26B C21 C22B C23B -2.1(15) . . . . ?
C23B C24 C25B C26B -5.8(16) . . . . ?
C25B C24 C23B C22B 7.4(15) . . . . ?

loop_
_smtbx_masks_void_nr
_smtbx_masks_void_average_x
_smtbx_masks_void_average_y
_smtbx_masks_void_average_z
_smtbx_masks_void_volume
_smtbx_masks_void_count_electrons
_smtbx_masks_void_content
1 0.377 0.250 -0.573 671.1 197.6 '5 THF'
2 -0.377 0.750 -0.673 671.1 197.2 '5 THF'
